data_8103351
loop_
_publ_author_name
'Limei Wang'
'Xifeng Zhang'
'Wanyong Zeng'
'Zhiguo Liu'
'Lieju Liu'

_publ_section_title
;
 Crystal structure of
 bis(3,5-dichloro-N-2-(dimethylamino)ethylsalicylaldiminato-k3N,N',O)manganese(II)
 monohydrate, Mn(C11H13Cl2N2O)2 &#x00B7; H2O
;
_journal_issue 2
_journal_name_full 'Zeitschrift f\"ur Kristallographie - New Crystal Structures'
_journal_page_first 261
_journal_volume 227
_journal_year 2012
_chemical_formula_moiety 'C22 H26 Cl4 Mn N4 O2, H2 O'
_chemical_formula_sum 'C22 H28 Cl4 Mn N4 O3'
_chemical_formula_weight 593.22
_space_group_IT_number 60
_symmetry_cell_setting orthorhombic
_symmetry_space_group_name_Hall '-P 2n 2ab'
_symmetry_space_group_name_H-M 'P b c n'
_atom_sites_solution_hydrogens geom
_atom_sites_solution_primary direct
_atom_sites_solution_secondary difmap
_audit_creation_method SHELXL-97
_cell_angle_alpha 90.00
_cell_angle_beta 90.00
_cell_angle_gamma 90.00
_cell_formula_units_Z 4
_cell_length_a 12.3759(15)
_cell_length_b 9.2490(12)
_cell_length_c 22.827(3)
_cell_measurement_reflns_used 3976
_cell_measurement_temperature 291(2)
_cell_measurement_theta_max 25.32
_cell_measurement_theta_min 2.43
_cell_volume 2612.9(6)
_computing_cell_refinement SMART
_computing_data_collection 'SMART (Bruker, 2000)'
_computing_data_reduction 'SAINT (Bruker, 2000)'
_computing_molecular_graphics SHELXTL
_computing_publication_material SHELXTL
_computing_structure_refinement SHELXTL
_computing_structure_solution 'SHELXTL (Sheldrick, 2008)'
_diffrn_ambient_temperature 291(2)
_diffrn_measured_fraction_theta_full 0.994
_diffrn_measured_fraction_theta_max 0.994
_diffrn_measurement_device_type 'Bruker Smart Apex CCD'
_diffrn_measurement_method 'phi and omega scans'
_diffrn_radiation_monochromator graphite
_diffrn_radiation_source 'fine-focus sealed tube'
_diffrn_radiation_type MoK\a
_diffrn_radiation_wavelength 0.71073
_diffrn_reflns_av_R_equivalents 0.0308
_diffrn_reflns_av_sigmaI/netI 0.0216
_diffrn_reflns_limit_h_max 15
_diffrn_reflns_limit_h_min -15
_diffrn_reflns_limit_k_max 6
_diffrn_reflns_limit_k_min -11
_diffrn_reflns_limit_l_max 27
_diffrn_reflns_limit_l_min -28
_diffrn_reflns_number 13847
_diffrn_reflns_theta_full 25.98
_diffrn_reflns_theta_max 25.98
_diffrn_reflns_theta_min 2.43
_diffrn_standards_number 0
_exptl_absorpt_coefficient_mu 0.946
_exptl_absorpt_correction_T_max 0.8189
_exptl_absorpt_correction_T_min 0.7776
_exptl_absorpt_correction_type multi-scan
_exptl_absorpt_process_details 'SADABS; Bruker, 2000'
_exptl_crystal_colour pink
_exptl_crystal_density_diffrn 1.508
_exptl_crystal_density_method 'not measured'
_exptl_crystal_description block
_exptl_crystal_F_000 1220
_exptl_crystal_size_max 0.28
_exptl_crystal_size_mid 0.26
_exptl_crystal_size_min 0.22
_refine_diff_density_max 0.493
_refine_diff_density_min -0.364
_refine_diff_density_rms 0.048
_refine_ls_extinction_method none
_refine_ls_goodness_of_fit_ref 1.008
_refine_ls_hydrogen_treatment constr
_refine_ls_matrix_type full
_refine_ls_number_parameters 157
_refine_ls_number_reflns 2548
_refine_ls_number_restraints 1
_refine_ls_restrained_S_all 1.009
_refine_ls_R_factor_all 0.0472
_refine_ls_R_factor_gt 0.0357
_refine_ls_shift/su_max 0.000
_refine_ls_shift/su_mean 0.000
_refine_ls_structure_factor_coef Fsqd
_refine_ls_weighting_details 'calc w=1/[\s^2^(Fo^2^)+(0.0681P)^2^+0.8223P] where P=(Fo^2^+2Fc^2^)/3'
_refine_ls_weighting_scheme calc
_refine_ls_wR_factor_gt 0.1042
_refine_ls_wR_factor_ref 0.1116
_reflns_number_gt 2039
_reflns_number_total 2548
_reflns_threshold_expression >2sigma(I)
_cod_data_source_file 1267-3699.cff
_cod_data_source_block pbcn
_cod_depositor_comments
;
The following automatic conversions were performed:

'_symmetry_cell_setting' value 'Orthorhombic' changed to
'orthorhombic' according to
/home/saulius/struct/CIF-dictionaries/cif_core.dic dictionary named
'cif_core.dic' version 2.4.1 from 2010-06-29.

Automatic conversion script
Id: cif_fix_values 1891 2012-01-12 08:04:46Z andrius 
;
_cod_database_code 8103351

loop_
_symmetry_equiv_pos_as_xyz
'x, y, z'
'-x+1/2, -y+1/2, z+1/2'
'-x, y, -z+1/2'
'x+1/2, -y+1/2, -z'
'-x, -y, -z'
'x-1/2, y-1/2, -z-1/2'
'x, -y, z-1/2'
'-x-1/2, y-1/2, z'

loop_
_atom_site_label
_atom_site_type_symbol
_atom_site_fract_x
_atom_site_fract_y
_atom_site_fract_z
_atom_site_U_iso_or_equiv
_atom_site_adp_type
_atom_site_occupancy
_atom_site_symmetry_multiplicity
_atom_site_calc_flag
_atom_site_refinement_flags
C1 C 0.31681(18) 0.0853(2) 0.63798(9) 0.0418(5) Uani 1 1 d .
C2 C 0.41662(18) 0.0105(2) 0.64294(9) 0.0394(5) Uani 1 1 d .
C3 C 0.4439(2) -0.0788(3) 0.59438(10) 0.0491(6) Uani 1 1 d .
C4 C 0.3784(3) -0.0976(3) 0.54665(11) 0.0611(7) Uani 1 1 d .
H4 H 0.3999 -0.1568 0.5158 0.073 Uiso 1 1 calc R
C5 C 0.2804(3) -0.0275(3) 0.54497(11) 0.0634(8) Uani 1 1 d .
C6 C 0.2500(2) 0.0637(3) 0.58893(11) 0.0559(7) Uani 1 1 d .
H6 H 0.1843 0.1122 0.5864 0.067 Uiso 1 1 calc R
C7 C 0.27740(18) 0.1850(2) 0.68231(10) 0.0440(5) Uani 1 1 d .
H7 H 0.2080 0.2213 0.6768 0.053 Uiso 1 1 calc R
C8 C 0.2681(2) 0.3284(3) 0.76652(12) 0.0532(6) Uani 1 1 d .
H8A H 0.2250 0.2736 0.7942 0.064 Uiso 1 1 calc R
H8B H 0.2195 0.3878 0.7434 0.064 Uiso 1 1 calc R
C9 C 0.3457(2) 0.4233(3) 0.79901(11) 0.0546(6) Uani 1 1 d .
H9A H 0.3788 0.4906 0.7718 0.065 Uiso 1 1 calc R
H9B H 0.3066 0.4789 0.8281 0.065 Uiso 1 1 calc R
C10 C 0.3841(3) 0.2489(3) 0.87504(12) 0.0676(8) Uani 1 1 d .
H10A H 0.4410 0.2095 0.8987 0.101 Uiso 1 1 calc R
H10B H 0.3430 0.1715 0.8580 0.101 Uiso 1 1 calc R
H10C H 0.3376 0.3074 0.8990 0.101 Uiso 1 1 calc R
C11 C 0.5095(2) 0.4380(3) 0.85377(15) 0.0714(9) Uani 1 1 d .
H11A H 0.5381 0.4996 0.8237 0.107 Uiso 1 1 calc R
H11B H 0.5673 0.3840 0.8713 0.107 Uiso 1 1 calc R
H11C H 0.4748 0.4960 0.8831 0.107 Uiso 1 1 calc R
Cl1 Cl 0.56789(7) -0.16664(8) 0.59642(3) 0.0744(3) Uani 1 1 d .
Cl2 Cl 0.19347(10) -0.05787(12) 0.48637(4) 0.1068(4) Uani 1 1 d .
Mn1 Mn 0.5000 0.18176(5) 0.7500 0.03407(16) Uani 1 2 d SU
N1 N 0.32709(15) 0.2282(2) 0.72771(8) 0.0416(4) Uani 1 1 d U
N2 N 0.43089(15) 0.3382(2) 0.82820(8) 0.0448(5) Uani 1 1 d .
O1 O 0.47987(12) 0.01869(16) 0.68757(7) 0.0437(4) Uani 1 1 d .
O2 O 0.5000 0.7440(3) 0.7500 0.0648(7) Uani 1 2 d S
H2A H 0.5280 0.7746 0.7183 0.078 Uiso 0.50 1 d PR
H2B H 0.5366 0.7746 0.7790 0.078 Uiso 0.50 1 d PR

loop_
_atom_site_aniso_label
_atom_site_aniso_U_11
_atom_site_aniso_U_22
_atom_site_aniso_U_33
_atom_site_aniso_U_23
_atom_site_aniso_U_13
_atom_site_aniso_U_12
C1 0.0465(12) 0.0380(11) 0.0409(12) 0.0030(9) -0.0057(9) -0.0083(10)
C2 0.0500(13) 0.0321(10) 0.0361(11) 0.0015(8) -0.0009(9) -0.0074(9)
C3 0.0648(16) 0.0409(12) 0.0417(12) -0.0018(10) 0.0035(11) -0.0031(11)
C4 0.091(2) 0.0543(15) 0.0380(13) -0.0062(11) -0.0046(13) -0.0129(15)
C5 0.086(2) 0.0632(17) 0.0410(14) 0.0022(12) -0.0209(13) -0.0207(15)
C6 0.0602(15) 0.0558(16) 0.0518(15) 0.0120(11) -0.0170(12) -0.0107(13)
C7 0.0373(12) 0.0427(13) 0.0521(14) 0.0055(10) -0.0052(10) -0.0001(9)
C8 0.0451(14) 0.0549(15) 0.0597(15) -0.0062(12) 0.0009(12) 0.0121(11)
C9 0.0600(16) 0.0448(13) 0.0589(15) -0.0060(11) 0.0061(12) 0.0099(11)
C10 0.083(2) 0.0659(18) 0.0543(16) 0.0041(13) 0.0189(14) 0.0120(15)
C11 0.0632(18) 0.0711(19) 0.080(2) -0.0294(16) 0.0026(14) -0.0055(14)
Cl1 0.0829(5) 0.0705(5) 0.0699(5) -0.0209(4) 0.0049(4) 0.0204(4)
Cl2 0.1281(9) 0.1256(8) 0.0667(5) -0.0119(5) -0.0518(5) -0.0172(6)
Mn1 0.0337(3) 0.0329(3) 0.0356(3) 0.000 -0.00281(17) 0.000
N1 0.0382(9) 0.0401(10) 0.0466(10) -0.0030(8) -0.0008(8) 0.0038(8)
N2 0.0445(11) 0.0423(10) 0.0475(11) -0.0066(8) 0.0004(8) 0.0003(8)
O1 0.0515(9) 0.0396(8) 0.0402(8) -0.0056(7) -0.0084(7) 0.0030(7)
O2 0.0656(18) 0.0493(15) 0.079(2) 0.000 0.0059(13) 0.000

loop_
_atom_type_symbol
_atom_type_description
_atom_type_scat_dispersion_real
_atom_type_scat_dispersion_imag
_atom_type_scat_source
C C 0.0033 0.0016 'International Tables Vol C Tables 4.2.6.8 and 6.1.1.4'
H H 0.0000 0.0000 'International Tables Vol C Tables 4.2.6.8 and 6.1.1.4'
N N 0.0061 0.0033 'International Tables Vol C Tables 4.2.6.8 and 6.1.1.4'
O O 0.0106 0.0060 'International Tables Vol C Tables 4.2.6.8 and 6.1.1.4'
Cl Cl 0.1484 0.1585 'International Tables Vol C Tables 4.2.6.8 and 6.1.1.4'
Mn Mn 0.3368 0.7283 'International Tables Vol C Tables 4.2.6.8 and 6.1.1.4'

loop_
_geom_angle_atom_site_label_1
_geom_angle_atom_site_label_2
_geom_angle_atom_site_label_3
_geom_angle
_geom_angle_site_symmetry_1
_geom_angle_site_symmetry_3
C6 C1 C2 120.4(2) . .
C6 C1 C7 116.6(2) . .
C2 C1 C7 123.05(19) . .
O1 C2 C1 124.3(2) . .
O1 C2 C3 120.4(2) . .
C1 C2 C3 115.3(2) . .
C4 C3 C2 123.6(2) . .
C4 C3 Cl1 119.0(2) . .
C2 C3 Cl1 117.39(18) . .
C3 C4 C5 118.9(2) . .
C3 C4 H4 120.5 . .
C5 C4 H4 120.5 . .
C6 C5 C4 120.9(2) . .
C6 C5 Cl2 119.7(2) . .
C4 C5 Cl2 119.4(2) . .
C5 C6 C1 120.8(3) . .
C5 C6 H6 119.6 . .
C1 C6 H6 119.6 . .
N1 C7 C1 127.3(2) . .
N1 C7 H7 116.4 . .
C1 C7 H7 116.4 . .
N1 C8 C9 110.3(2) . .
N1 C8 H8A 109.6 . .
C9 C8 H8A 109.6 . .
N1 C8 H8B 109.6 . .
C9 C8 H8B 109.6 . .
H8A C8 H8B 108.1 . .
N2 C9 C8 111.7(2) . .
N2 C9 H9A 109.3 . .
C8 C9 H9A 109.3 . .
N2 C9 H9B 109.3 . .
C8 C9 H9B 109.3 . .
H9A C9 H9B 107.9 . .
N2 C10 H10A 109.5 . .
N2 C10 H10B 109.5 . .
H10A C10 H10B 109.5 . .
N2 C10 H10C 109.5 . .
H10A C10 H10C 109.5 . .
H10B C10 H10C 109.5 . .
N2 C11 H11A 109.5 . .
N2 C11 H11B 109.5 . .
H11A C11 H11B 109.5 . .
N2 C11 H11C 109.5 . .
H11A C11 H11C 109.5 . .
H11B C11 H11C 109.5 . .
O1 Mn1 O1 87.62(9) 3_656 .
O1 Mn1 N1 82.51(6) 3_656 3_656
O1 Mn1 N1 114.02(6) . 3_656
O1 Mn1 N1 114.02(7) 3_656 .
O1 Mn1 N1 82.51(6) . .
N1 Mn1 N1 157.89(10) 3_656 .
O1 Mn1 N2 88.34(6) 3_656 .
O1 Mn1 N2 151.74(6) . .
N1 Mn1 N2 93.13(7) 3_656 .
N1 Mn1 N2 73.69(7) . .
O1 Mn1 N2 151.73(6) 3_656 3_656
O1 Mn1 N2 88.34(6) . 3_656
N1 Mn1 N2 73.68(7) 3_656 3_656
N1 Mn1 N2 93.13(7) . 3_656
N2 Mn1 N2 107.66(9) . 3_656
C7 N1 C8 116.6(2) . .
C7 N1 Mn1 125.99(16) . .
C8 N1 Mn1 117.18(15) . .
C11 N2 C10 109.1(2) . .
C11 N2 C9 108.6(2) . .
C10 N2 C9 110.3(2) . .
C11 N2 Mn1 115.52(16) . .
C10 N2 Mn1 109.60(15) . .
C9 N2 Mn1 103.60(14) . .
C2 O1 Mn1 130.89(14) . .
H2A O2 H2B 109.5 . .

loop_
_geom_bond_atom_site_label_1
_geom_bond_atom_site_label_2
_geom_bond_distance
_geom_bond_site_symmetry_2
C1 C6 1.406(3) .
C1 C2 1.420(3) .
C1 C7 1.453(3) .
C2 O1 1.287(3) .
C2 C3 1.423(3) .
C3 C4 1.369(4) .
C3 Cl1 1.737(3) .
C4 C5 1.376(4) .
C4 H4 0.9300 .
C5 C6 1.364(4) .
C5 Cl2 1.739(3) .
C6 H6 0.9300 .
C7 N1 1.269(3) .
C7 H7 0.9300 .
C8 N1 1.476(3) .
C8 C9 1.498(4) .
C8 H8A 0.9700 .
C8 H8B 0.9700 .
C9 N2 1.474(3) .
C9 H9A 0.9700 .
C9 H9B 0.9700 .
C10 N2 1.470(3) .
C10 H10A 0.9600 .
C10 H10B 0.9600 .
C10 H10C 0.9600 .
C11 N2 1.463(3) .
C11 H11A 0.9600 .
C11 H11B 0.9600 .
C11 H11C 0.9600 .
Mn1 O1 2.0899(15) 3_656
Mn1 O1 2.0900(15) .
Mn1 N1 2.2412(18) 3_656
Mn1 N1 2.2412(18) .
Mn1 N2 2.4520(19) .
Mn1 N2 2.4520(19) 3_656
O2 H2A 0.8500 .
O2 H2B 0.8500 .

loop_
_geom_hbond_atom_site_label_D
_geom_hbond_atom_site_label_H
_geom_hbond_atom_site_label_A
_geom_hbond_distance_DH
_geom_hbond_distance_HA
_geom_hbond_distance_DA
_geom_hbond_angle_DHA
_geom_hbond_site_symmetry_A
O2 H2A O1 0.85 2.44 2.924(3) 117.0 1_565
O2 H2B O1 0.85 2.39 2.924(3) 121.2 3_666
